data_7227215
loop_
_publ_author_name
'Alnajrani, Mohammed'
'Alshmimri, Sultan A.'
'Alsager, Omar A.'

_publ_section_title
;
 Alpha and beta diimine cobalt complexes in isoprene polymerization: a
 comparative study
;
_journal_name_full 'RSC Adv.'
_journal_paper_doi 10.1039/C6RA23308B
_journal_year 2016
_chemical_formula_moiety 'C29 H42 Br2 Co N2, C H2 Cl2'
_chemical_formula_sum 'C30 H44 Br2 Cl2 Co N2'
_chemical_formula_weight 722.32
_space_group_crystal_system monoclinic
_space_group_IT_number 14
_space_group_name_Hall '-P 2yn'
_space_group_name_H-M_alt 'P 1 21/n 1'
_symmetry_space_group_name_Hall '-P 2yn'
_symmetry_space_group_name_H-M 'P 1 21/n 1'
_atom_sites_solution_hydrogens geom
_atom_sites_solution_primary iterative
_audit_creation_date 2015-03-01
_audit_creation_method
;
Olex2 1.2
(compiled 2014.08.28 svn.r2986 for OlexSys, GUI svn.r4874)
;
_audit_update_record
;
2016-09-18 deposited with the CCDC.
2016-11-30 downloaded from the CCDC.
;
_cell_angle_alpha 90
_cell_angle_beta 101.005(5)
_cell_angle_gamma 90
_cell_formula_units_Z 4
_cell_length_a 19.4172(12)
_cell_length_b 7.9998(3)
_cell_length_c 21.5000(11)
_cell_measurement_reflns_used 4147
_cell_measurement_temperature 293(2)
_cell_measurement_theta_max 25.8360
_cell_measurement_theta_min 3.1630
_cell_volume 3278.3(3)
_computing_cell_refinement
;
CrysAlisPro, Agilent Technologies,
Version 1.171.36.28 (release 01-02-2013 CrysAlis171 .NET)
(compiled Feb  1 2013,16:14:44)
;
_computing_data_collection
;
CrysAlisPro, Agilent Technologies,
Version 1.171.36.28 (release 01-02-2013 CrysAlis171 .NET)
(compiled Feb  1 2013,16:14:44)
;
_computing_data_reduction
;
CrysAlisPro, Agilent Technologies,
Version 1.171.36.28 (release 01-02-2013 CrysAlis171 .NET)
(compiled Feb  1 2013,16:14:44)
;
_computing_molecular_graphics 'Olex2 (Dolomanov et al., 2009)'
_computing_publication_material 'Olex2 (Dolomanov et al., 2009)'
_computing_structure_refinement 'ShelXL (Sheldrick, 2008)'
_computing_structure_solution
;
Superflip (Palatinus & Chapuis, 2007;Palatinus & van der Lee, 2008;
Palatinus et al., 2012)
;
_diffrn_ambient_temperature 293(2)
_diffrn_detector_area_resol_mean 16.1428
_diffrn_measured_fraction_theta_full 0.998
_diffrn_measured_fraction_theta_max 0.999
_diffrn_measurement_details
;
#__ type_ start__ end____ width___ exp.time_
  1 omega   21.00   61.00   1.0000   10.0000
omega____ theta____ kappa____ phi______ frames
    -       20.8673  -99.0000    0.0000 40

#__ type_ start__ end____ width___ exp.time_
  2 omega   48.00   77.00   1.0000   10.0000
omega____ theta____ kappa____ phi______ frames
    -       20.8673  178.0000  120.0000 29

#__ type_ start__ end____ width___ exp.time_
  3 omega   70.00   96.00   1.0000   10.0000
omega____ theta____ kappa____ phi______ frames
    -       20.8673  178.0000   30.0000 26

#__ type_ start__ end____ width___ exp.time_
  4 omega  -87.00    0.00   1.0000   10.0000
omega____ theta____ kappa____ phi______ frames
    -      -21.1798   19.0000 -150.0000 87

#__ type_ start__ end____ width___ exp.time_
  5 omega  -46.00   52.00   1.0000   10.0000
omega____ theta____ kappa____ phi______ frames
    -      -21.1798   37.0000 -120.0000 98
;
_diffrn_measurement_device_type 'SuperNova, Single source at offset, Eos'
_diffrn_measurement_method '\w scans'
_diffrn_orient_matrix_UB_11 -0.0278204000
_diffrn_orient_matrix_UB_12 0.0246978000
_diffrn_orient_matrix_UB_13 -0.0246967000
_diffrn_orient_matrix_UB_21 -0.0204481000
_diffrn_orient_matrix_UB_22 0.0222305000
_diffrn_orient_matrix_UB_23 0.0227459000
_diffrn_orient_matrix_UB_31 0.0139176000
_diffrn_orient_matrix_UB_32 0.0822019000
_diffrn_orient_matrix_UB_33 0.0012977000
_diffrn_radiation_monochromator mirror
_diffrn_radiation_type MoK\a
_diffrn_radiation_wavelength 0.71073
_diffrn_reflns_av_R_equivalents 0.0346
_diffrn_reflns_av_unetI/netI 0.0551
_diffrn_reflns_Laue_measured_fraction_full 0.998
_diffrn_reflns_Laue_measured_fraction_max 0.999
_diffrn_reflns_limit_h_max 24
_diffrn_reflns_limit_h_min -20
_diffrn_reflns_limit_k_max 9
_diffrn_reflns_limit_k_min -7
_diffrn_reflns_limit_l_max 26
_diffrn_reflns_limit_l_min -20
_diffrn_reflns_number 15496
_diffrn_reflns_point_group_measured_fraction_full 0.998
_diffrn_reflns_point_group_measured_fraction_max 0.999
_diffrn_reflns_theta_full 25.242
_diffrn_reflns_theta_max 26.372
_diffrn_reflns_theta_min 3.142
_diffrn_source 'SuperNova (Mo) X-ray Source'
_exptl_absorpt_coefficient_mu 3.145
_exptl_absorpt_correction_T_max 1.00000
_exptl_absorpt_correction_T_min 0.72753
_exptl_absorpt_correction_type multi-scan
_exptl_absorpt_process_details
;
CrysAlisPro, Agilent Technologies,
Version 1.171.36.28 (release 01-02-2013 CrysAlis171 .NET)
(compiled Feb  1 2013,16:14:44)
Empirical absorption correction using spherical harmonics,
 implemented in SCALE3 ABSPACK scaling algorithm.
;
_exptl_crystal_colour blue
_exptl_crystal_colour_primary blue
_exptl_crystal_density_diffrn 1.464
_exptl_crystal_F_000 1476
_exptl_crystal_size_max 0.1
_exptl_crystal_size_mid 0.1
_exptl_crystal_size_min 0.05
_refine_diff_density_max 0.935
_refine_diff_density_min -0.740
_refine_diff_density_rms 0.081
_refine_ls_extinction_method none
_refine_ls_goodness_of_fit_ref 1.022
_refine_ls_hydrogen_treatment constr
_refine_ls_matrix_type full
_refine_ls_number_parameters 344
_refine_ls_number_reflns 6695
_refine_ls_number_restraints 0
_refine_ls_restrained_S_all 1.022
_refine_ls_R_factor_all 0.0759
_refine_ls_R_factor_gt 0.0450
_refine_ls_shift/su_max 0.001
_refine_ls_shift/su_mean 0.000
_refine_ls_structure_factor_coef Fsqd
_refine_ls_weighting_details 'w=1/[\s^2^(Fo^2^)+(0.0243P)^2^+4.6367P] where P=(Fo^2^+2Fc^2^)/3'
_refine_ls_weighting_scheme calc
_refine_ls_wR_factor_gt 0.0803
_refine_ls_wR_factor_ref 0.0904
_reflns_Friedel_coverage 0.000
_reflns_number_gt 4834
_reflns_number_total 6695
_reflns_threshold_expression 'I > 2\s(I)'
_cod_data_source_file c6ra23308b2.cif
_cod_data_source_block B
_cod_database_code 7227215
_shelxl_version_number 2014/6
_chemical_oxdiff_formula C29H42N2CoBr2
_shelx_space_group_comment
;
The symmetry employed for this shelxl refinement is uniquely defined
by the following loop, which should always be used as a source of
symmetry information in preference to the above space-group names.
They are only intended as comments.
;
_reflns_odcompleteness_completeness 99.75
_reflns_odcompleteness_iscentric 1
_reflns_odcompleteness_theta 26.32
_olex2_refinement_description
;
1. Fixed Uiso
 At 1.2 times of:
  All C(H) groups, All C(H,H) groups
 At 1.5 times of:
  All C(H,H,H) groups
2.a Ternary CH refined with riding coordinates:
 C12(H12), C27(H27), C15(H15), C24(H24)
2.b Secondary CH2 refined with riding coordinates:
 C3(H3A,H3B), C30(H30A,H30B)
2.c Aromatic/amide H refined with riding coordinates:
 C20(H20), C22(H22), C21(H21), C8(H8), C9(H9), C10(H10)
2.d Idealised Me refined as rotating group:
 C5(H5A,H5B,H5C), C1(H1A,H1B,H1C), C14(H14A,H14B,H14C), C13(H13A,H13B,H13C),
 C28(H28A,H28B,H28C), C16(H16A,H16B,H16C), C26(H26A,H26B,H26C), C25(H25A,H25B,
 H25C), C29(H29A,H29B,H29C), C17(H17A,H17B,H17C)
;
_olex2_submission_special_instructions 'No special instructions were received'

loop_
_space_group_symop_operation_xyz
'x, y, z'
'-x+1/2, y+1/2, -z+1/2'
'-x, -y, -z'
'x-1/2, -y-1/2, z-1/2'

loop_
_atom_site_label
_atom_site_type_symbol
_atom_site_fract_x
_atom_site_fract_y
_atom_site_fract_z
_atom_site_U_iso_or_equiv
_atom_site_adp_type
_atom_site_occupancy
_atom_site_site_symmetry_order
_atom_site_calc_flag
_atom_site_refinement_flags_posn
Br2 Br 0.25057(2) 1.08826(5) 0.48942(2) 0.04188(12) Uani 1 1 d .
Br1 Br 0.20369(2) 0.99212(6) 0.30667(2) 0.04566(13) Uani 1 1 d .
Co1 Co 0.22844(2) 0.87925(6) 0.41039(2) 0.02369(12) Uani 1 1 d .
N1 N 0.30838(14) 0.7092(3) 0.41777(13) 0.0228(6) Uani 1 1 d .
C20 C -0.0315(2) 0.8040(5) 0.4246(2) 0.0349(9) Uani 1 1 d .
H20 H -0.0737 0.8280 0.3975 0.042 Uiso 1 1 calc R
N2 N 0.15387(14) 0.7025(3) 0.41653(13) 0.0232(6) Uani 1 1 d .
C2 C 0.29442(18) 0.5659(4) 0.39200(16) 0.0245(8) Uani 1 1 d .
C19 C 0.02811(19) 0.7717(4) 0.39919(18) 0.0295(9) Uani 1 1 d .
C4 C 0.16161(18) 0.5578(4) 0.39421(17) 0.0256(8) Uani 1 1 d .
C7 C 0.42434(18) 0.8059(4) 0.40386(17) 0.0266(8) Uani 1 1 d .
C12 C 0.39806(19) 0.8410(5) 0.33415(18) 0.0306(9) Uani 1 1 d .
H12 H 0.3488 0.8060 0.3235 0.037 Uiso 1 1 calc R
C18 C 0.09046(18) 0.7377(4) 0.44164(18) 0.0255(8) Uani 1 1 d .
C3 C 0.22082(18) 0.5239(4) 0.35963(18) 0.0291(8) Uani 1 1 d .
H3A H 0.2196 0.4059 0.3491 0.035 Uiso 1 1 calc R
H3B H 0.2110 0.5851 0.3200 0.035 Uiso 1 1 calc R
C22 C 0.0325(2) 0.7681(5) 0.52934(19) 0.0361(10) Uani 1 1 d .
H22 H 0.0333 0.7660 0.5727 0.043 Uiso 1 1 calc R
C5 C 0.1139(2) 0.4123(5) 0.3969(2) 0.0384(10) Uani 1 1 d .
H5A H 0.0778 0.4437 0.4195 0.058 Uiso 1 1 calc GR
H5B H 0.1404 0.3206 0.4182 0.058 Uiso 1 1 calc GR
H5C H 0.0929 0.3791 0.3546 0.058 Uiso 1 1 calc GR
C1 C 0.3469(2) 0.4319(5) 0.38776(19) 0.0358(9) Uani 1 1 d .
H1A H 0.3486 0.4113 0.3441 0.054 Uiso 1 1 calc GR
H1B H 0.3336 0.3313 0.4067 0.054 Uiso 1 1 calc GR
H1C H 0.3923 0.4670 0.4098 0.054 Uiso 1 1 calc GR
C23 C 0.09463(19) 0.7373(4) 0.50721(18) 0.0299(9) Uani 1 1 d .
C6 C 0.38109(18) 0.7490(4) 0.44420(17) 0.0239(8) Uani 1 1 d .
C27 C 0.1616(2) 0.7020(5) 0.55335(18) 0.0349(9) Uani 1 1 d .
H27 H 0.2004 0.7216 0.5311 0.042 Uiso 1 1 calc R
C21 C -0.0293(2) 0.8012(5) 0.4886(2) 0.0387(10) Uani 1 1 d .
H21 H -0.0698 0.8218 0.5045 0.046 Uiso 1 1 calc R
C15 C 0.3589(2) 0.6705(5) 0.55389(18) 0.0358(9) Uani 1 1 d .
H15 H 0.3104 0.6926 0.5327 0.043 Uiso 1 1 calc R
C24 C 0.0214(2) 0.7751(5) 0.32793(19) 0.0421(11) Uani 1 1 d .
H24 H 0.0679 0.7540 0.3181 0.051 Uiso 1 1 calc R
C14 C 0.4012(2) 1.0274(5) 0.3208(2) 0.0451(11) Uani 1 1 d .
H14A H 0.3730 1.0869 0.3455 0.068 Uiso 1 1 calc GR
H14B H 0.3837 1.0476 0.2766 0.068 Uiso 1 1 calc GR
H14C H 0.4489 1.0651 0.3318 0.068 Uiso 1 1 calc GR
C13 C 0.4389(2) 0.7415(6) 0.2930(2) 0.0468(11) Uani 1 1 d .
H13A H 0.4865 0.7803 0.3000 0.070 Uiso 1 1 calc GR
H13B H 0.4177 0.7561 0.2492 0.070 Uiso 1 1 calc GR
H13C H 0.4382 0.6252 0.3039 0.070 Uiso 1 1 calc GR
C8 C 0.49478(19) 0.8328(5) 0.42980(19) 0.0336(9) Uani 1 1 d .
H8 H 0.5247 0.8714 0.4039 0.040 Uiso 1 1 calc R
C11 C 0.40634(19) 0.7253(4) 0.50898(18) 0.0289(8) Uani 1 1 d .
C9 C 0.5212(2) 0.8036(5) 0.4928(2) 0.0396(10) Uani 1 1 d .
H9 H 0.5688 0.8182 0.5089 0.048 Uiso 1 1 calc R
C10 C 0.4771(2) 0.7527(5) 0.53174(19) 0.0360(10) Uani 1 1 d .
H10 H 0.4951 0.7362 0.5746 0.043 Uiso 1 1 calc R
C28 C 0.1725(3) 0.8172(7) 0.6104(2) 0.0593(13) Uani 1 1 d .
H28A H 0.1698 0.9314 0.5963 0.089 Uiso 1 1 calc GR
H28B H 0.2178 0.7967 0.6361 0.089 Uiso 1 1 calc GR
H28C H 0.1368 0.7966 0.6348 0.089 Uiso 1 1 calc GR
C16 C 0.3648(3) 0.4852(6) 0.5672(3) 0.0797(19) Uani 1 1 d .
H16A H 0.3538 0.4247 0.5280 0.120 Uiso 1 1 calc GR
H16B H 0.3326 0.4540 0.5939 0.120 Uiso 1 1 calc GR
H16C H 0.4118 0.4591 0.5880 0.120 Uiso 1 1 calc GR
C26 C -0.0281(2) 0.6379(6) 0.2966(2) 0.0539(13) Uani 1 1 d .
H26A H -0.0124 0.5315 0.3146 0.081 Uiso 1 1 calc GR
H26B H -0.0284 0.6364 0.2519 0.081 Uiso 1 1 calc GR
H26C H -0.0747 0.6595 0.3036 0.081 Uiso 1 1 calc GR
C25 C -0.0032(3) 0.9454(6) 0.3014(2) 0.0660(15) Uani 1 1 d .
H25A H -0.0493 0.9674 0.3094 0.099 Uiso 1 1 calc GR
H25B H -0.0044 0.9468 0.2565 0.099 Uiso 1 1 calc GR
H25C H 0.0286 1.0298 0.3214 0.099 Uiso 1 1 calc GR
C29 C 0.1658(3) 0.5197(6) 0.5745(3) 0.0705(16) Uani 1 1 d .
H29A H 0.1268 0.4944 0.5945 0.106 Uiso 1 1 calc GR
H29B H 0.2088 0.5015 0.6041 0.106 Uiso 1 1 calc GR
H29C H 0.1644 0.4486 0.5383 0.106 Uiso 1 1 calc GR
C17 C 0.3717(3) 0.7682(6) 0.6152(2) 0.0631(14) Uani 1 1 d .
H17A H 0.4175 0.7420 0.6390 0.095 Uiso 1 1 calc GR
H17B H 0.3369 0.7389 0.6396 0.095 Uiso 1 1 calc GR
H17C H 0.3690 0.8857 0.6061 0.095 Uiso 1 1 calc GR
Cl1 Cl 0.21553(8) 1.1847(2) 0.72010(8) 0.0934(5) Uani 1 1 d .
Cl2 Cl 0.36281(9) 1.2335(3) 0.71875(9) 0.1104(7) Uani 1 1 d .
C30 C 0.2884(3) 1.1356(9) 0.6903(3) 0.105(2) Uani 1 1 d .
H30A H 0.2968 1.0166 0.6965 0.126 Uiso 1 1 calc R
H30B H 0.2775 1.1551 0.6449 0.126 Uiso 1 1 calc R

loop_
_atom_site_aniso_label
_atom_site_aniso_U_11
_atom_site_aniso_U_22
_atom_site_aniso_U_33
_atom_site_aniso_U_23
_atom_site_aniso_U_13
_atom_site_aniso_U_12
Br2 0.0505(3) 0.0283(2) 0.0453(3) -0.00845(18) 0.0052(2) -0.00045(18)
Br1 0.0371(2) 0.0606(3) 0.0389(2) 0.0211(2) 0.00640(19) 0.0100(2)
Co1 0.0195(2) 0.0232(2) 0.0280(3) 0.0017(2) 0.0034(2) 0.00195(19)
N1 0.0218(16) 0.0260(16) 0.0204(16) 0.0009(13) 0.0035(13) 0.0043(12)
C20 0.024(2) 0.039(2) 0.043(3) 0.0036(19) 0.0108(19) -0.0021(17)
N2 0.0219(16) 0.0276(16) 0.0202(16) 0.0000(13) 0.0046(13) -0.0019(12)
C2 0.028(2) 0.0265(19) 0.0190(18) 0.0027(15) 0.0048(15) 0.0024(15)
C19 0.027(2) 0.031(2) 0.031(2) 0.0055(17) 0.0074(17) -0.0020(16)
C4 0.0206(19) 0.031(2) 0.0230(19) 0.0020(16) -0.0013(15) -0.0008(15)
C7 0.023(2) 0.0259(19) 0.030(2) -0.0031(16) 0.0024(16) 0.0065(15)
C12 0.021(2) 0.040(2) 0.030(2) -0.0031(17) 0.0035(17) -0.0007(16)
C18 0.0227(19) 0.0247(19) 0.030(2) 0.0014(16) 0.0080(16) -0.0019(15)
C3 0.028(2) 0.028(2) 0.030(2) -0.0071(16) 0.0025(16) -0.0007(16)
C22 0.038(2) 0.043(2) 0.031(2) -0.0043(18) 0.018(2) -0.0098(19)
C5 0.041(2) 0.032(2) 0.043(3) -0.0002(19) 0.011(2) -0.0050(18)
C1 0.034(2) 0.030(2) 0.043(3) -0.0057(18) 0.0056(19) 0.0050(17)
C23 0.031(2) 0.027(2) 0.033(2) -0.0030(17) 0.0100(18) -0.0061(16)
C6 0.0203(19) 0.0227(18) 0.027(2) -0.0033(15) 0.0012(16) 0.0049(14)
C27 0.033(2) 0.047(2) 0.024(2) -0.0018(18) 0.0058(18) -0.0028(18)
C21 0.028(2) 0.044(2) 0.049(3) -0.005(2) 0.019(2) -0.0047(18)
C15 0.031(2) 0.048(2) 0.026(2) 0.0022(19) 0.0017(18) 0.0075(18)
C24 0.022(2) 0.071(3) 0.035(2) 0.015(2) 0.0071(19) 0.007(2)
C14 0.046(3) 0.049(3) 0.037(3) 0.006(2) 0.002(2) 0.000(2)
C13 0.041(3) 0.062(3) 0.039(3) -0.013(2) 0.011(2) -0.004(2)
C8 0.023(2) 0.037(2) 0.041(2) -0.0037(19) 0.0058(18) 0.0032(16)
C11 0.027(2) 0.029(2) 0.028(2) -0.0026(16) -0.0006(17) 0.0088(16)
C9 0.023(2) 0.046(2) 0.046(3) -0.007(2) -0.003(2) 0.0065(18)
C10 0.029(2) 0.042(2) 0.032(2) -0.0041(18) -0.0078(18) 0.0079(18)
C28 0.053(3) 0.082(4) 0.038(3) -0.014(3) -0.002(2) 0.002(3)
C16 0.120(5) 0.046(3) 0.090(4) 0.010(3) 0.060(4) 0.003(3)
C26 0.042(3) 0.085(4) 0.031(2) -0.005(2) -0.001(2) 0.008(3)
C25 0.048(3) 0.086(4) 0.064(3) 0.040(3) 0.009(3) -0.003(3)
C29 0.067(4) 0.055(3) 0.075(4) 0.018(3) -0.023(3) 0.001(3)
C17 0.071(4) 0.082(4) 0.041(3) -0.017(3) 0.021(3) -0.005(3)
Cl1 0.0498(9) 0.1362(14) 0.0928(12) -0.0453(11) 0.0102(8) 0.0015(9)
Cl2 0.0610(10) 0.189(2) 0.0808(12) -0.0008(12) 0.0126(9) -0.0295(12)
C30 0.087(5) 0.125(6) 0.114(6) -0.047(5) 0.045(5) -0.030(4)

loop_
_atom_type_symbol
_atom_type_description
_atom_type_scat_dispersion_real
_atom_type_scat_dispersion_imag
_atom_type_scat_source
C C 0.0033 0.0016 'International Tables Vol C Tables 4.2.6.8 and 6.1.1.4'
H H 0.0000 0.0000 'International Tables Vol C Tables 4.2.6.8 and 6.1.1.4'
Br Br -0.2901 2.4595 'International Tables Vol C Tables 4.2.6.8 and 6.1.1.4'
Cl Cl 0.1484 0.1585 'International Tables Vol C Tables 4.2.6.8 and 6.1.1.4'
Co Co 0.3494 0.9721 'International Tables Vol C Tables 4.2.6.8 and 6.1.1.4'
N N 0.0061 0.0033 'International Tables Vol C Tables 4.2.6.8 and 6.1.1.4'

loop_
_geom_angle_atom_site_label_1
_geom_angle_atom_site_label_2
_geom_angle_atom_site_label_3
_geom_angle
Br2 Co1 Br1 112.55(2)
N1 Co1 Br2 112.52(8)
N1 Co1 Br1 109.93(8)
N2 Co1 Br2 118.44(8)
N2 Co1 Br1 107.78(8)
N2 Co1 N1 94.10(11)
C2 N1 Co1 117.8(2)
C2 N1 C6 118.4(3)
C6 N1 Co1 123.4(2)
C21 C20 C19 121.4(4)
C4 N2 Co1 117.9(2)
C4 N2 C18 118.8(3)
C18 N2 Co1 123.1(2)
N1 C2 C3 120.3(3)
N1 C2 C1 125.4(3)
C1 C2 C3 114.3(3)
C20 C19 C18 117.4(4)
C20 C19 C24 118.4(4)
C18 C19 C24 124.2(3)
N2 C4 C3 120.3(3)
N2 C4 C5 125.1(3)
C5 C4 C3 114.5(3)
C6 C7 C12 123.2(3)
C8 C7 C12 119.2(3)
C8 C7 C6 117.6(3)
C7 C12 C14 110.5(3)
C7 C12 C13 111.4(3)
C13 C12 C14 111.0(3)
C19 C18 N2 118.8(3)
C23 C18 N2 118.8(3)
C23 C18 C19 122.4(3)
C2 C3 C4 118.6(3)
C21 C22 C23 121.5(4)
C18 C23 C22 117.1(4)
C18 C23 C27 122.9(3)
C22 C23 C27 120.1(4)
C7 C6 N1 118.9(3)
C7 C6 C11 121.7(3)
C11 C6 N1 119.3(3)
C23 C27 C28 112.9(3)
C23 C27 C29 111.5(3)
C28 C27 C29 110.4(4)
C20 C21 C22 120.2(4)
C16 C15 C11 111.7(3)
C16 C15 C17 110.4(4)
C17 C15 C11 112.7(4)
C19 C24 C26 111.0(3)
C19 C24 C25 110.9(4)
C25 C24 C26 110.6(4)
C9 C8 C7 121.5(4)
C6 C11 C15 122.1(3)
C10 C11 C6 117.7(4)
C10 C11 C15 120.1(3)
C10 C9 C8 119.7(4)
C9 C10 C11 121.7(4)
Cl2 C30 Cl1 118.7(4)

loop_
_geom_bond_atom_site_label_1
_geom_bond_atom_site_label_2
_geom_bond_distance
Br2 Co1 2.3640(6)
Br1 Co1 2.3685(6)
Co1 N1 2.047(3)
Co1 N2 2.046(3)
N1 C2 1.280(4)
N1 C6 1.453(4)
C20 C19 1.396(5)
C20 C21 1.368(6)
N2 C4 1.273(4)
N2 C18 1.463(4)
C2 C3 1.503(5)
C2 C1 1.494(5)
C19 C18 1.397(5)
C19 C24 1.513(5)
C4 C3 1.508(5)
C4 C5 1.496(5)
C7 C12 1.514(5)
C7 C6 1.394(5)
C7 C8 1.392(5)
C12 C14 1.522(5)
C12 C13 1.520(5)
C18 C23 1.397(5)
C22 C23 1.400(5)
C22 C21 1.370(6)
C23 C27 1.504(5)
C6 C11 1.399(5)
C27 C28 1.516(6)
C27 C29 1.525(6)
C15 C11 1.521(5)
C15 C16 1.510(6)
C15 C17 1.513(6)
C24 C26 1.529(6)
C24 C25 1.519(6)
C8 C9 1.374(6)
C11 C10 1.386(5)
C9 C10 1.367(5)
Cl1 C30 1.707(6)
Cl2 C30 1.654(6)
